data_2242932
loop_
_publ_author_name
'Cati, Dilovan S.'
'Stoeckli-Evans, Helen'

_publ_section_title
;
 The crystal structures of the ligand
 <i>N</i>-(quinolin-8-yl)pyrazine-2-carboxamide and of a tetranuclear
 copper(II) complex
;
_journal_issue 6
_journal_name_full 'Acta Crystallographica Section E'
_journal_page_first 755
_journal_page_last 761
_journal_paper_doi 10.1107/S2056989019005450
_journal_volume 75
_journal_year 2019
_chemical_formula_iupac '[Cu4 (C42 H44 N8 O16)] , 2C H4 O'
_chemical_formula_moiety 'C42 H44 Cu4 N8 O16, 2(C H4 O)'
_chemical_formula_sum 'C44 H52 Cu4 N8 O18'
_chemical_formula_weight 1235.09
_chemical_name_systematic
;Hexa-\m-acetato-1:2\k^2^<i>O</i>:<i>O</i>';2:3\k^8^<i>O</i>:<i>O</i>';
3:4\k^2^<i>O</i>:<i>O</i>'-dimethanol-1\k<i>O</i>,2\k<i>O</i>-bis[<i>N</i>-(quinolin-8-yl)pyrazine-2-carboxamide]-1\k^3^<i>N</i>,<i>N</i>',<i>N</i>'';
4\k^3^<i>N</i>,<i>N</i>',<i>N</i>''-tetracopper(II) methanol disolvate
;
_space_group_crystal_system triclinic
_space_group_IT_number 2
_space_group_name_Hall '-P 1'
_space_group_name_H-M_alt 'P -1'
_symmetry_space_group_name_Hall '-P 1'
_symmetry_space_group_name_H-M 'P -1'
_atom_sites_solution_hydrogens mixed
_atom_sites_solution_primary direct
_atom_sites_solution_secondary difmap
_audit_creation_method SHELXL-2018/3
_cell_angle_alpha 98.352(9)
_cell_angle_beta 93.668(10)
_cell_angle_gamma 103.578(9)
_cell_formula_units_Z 1
_cell_length_a 8.1485(7)
_cell_length_b 11.2132(9)
_cell_length_c 14.2662(12)
_cell_measurement_reflns_used 8000
_cell_measurement_temperature 153(2)
_cell_measurement_theta_max 25.90
_cell_measurement_theta_min 2.20
_cell_volume 1247.11(19)
_computing_cell_refinement
;
CELL in <i>IPDS-I</i> (Stoe & Cie, 2004)
;
_computing_data_collection
;
EXPOSE in <i>IPDS-I</i> (Stoe & Cie, 2004)
;
_computing_data_reduction
;
INTEGRATE in <i>IPDS-I</i> (Stoe & Cie, 2004)
;
_computing_molecular_graphics
;
PLATON  (Spek, 2009) and Mercury (Macrae <i>et al.</i>,  2008)
;
_computing_publication_material
;
<i>SHELXL2018/3</i> (Sheldrick, 2015), PLATON (Spek, 2009) and
publcif (Westrip, 2010)
;
_computing_structure_refinement
;
<i>SHELXL2018/3</i> (Sheldrick, 2015)
;
_computing_structure_solution
;
SHELXS97 (Sheldrick, 2008)
;
_diffrn_ambient_temperature 153(2)
_diffrn_detector 'image plate'
_diffrn_measured_fraction_theta_full 0.937
_diffrn_measured_fraction_theta_max 0.928
_diffrn_measurement_device '1 circle goniometer'
_diffrn_measurement_device_type 'STOE IPDS 1'
_diffrn_measurement_method '\f rotation'
_diffrn_radiation_monochromator 'plane graphite'
_diffrn_radiation_source 'fine-focus sealed tube'
_diffrn_radiation_type MoK\a
_diffrn_radiation_wavelength 0.71073
_diffrn_reflns_av_R_equivalents 0.0496
_diffrn_reflns_av_unetI/netI 0.0457
_diffrn_reflns_limit_h_max 10
_diffrn_reflns_limit_h_min -10
_diffrn_reflns_limit_k_max 13
_diffrn_reflns_limit_k_min -13
_diffrn_reflns_limit_l_max 17
_diffrn_reflns_limit_l_min -17
_diffrn_reflns_number 9825
_diffrn_reflns_theta_full 25.242
_diffrn_reflns_theta_max 25.919
_diffrn_reflns_theta_min 2.187
_exptl_absorpt_coefficient_mu 1.764
_exptl_absorpt_correction_T_max 1.000
_exptl_absorpt_correction_T_min 0.564
_exptl_absorpt_correction_type multi-scan
_exptl_absorpt_process_details
;
(MULABS; Spek, 2009)
;
_exptl_crystal_colour green
_exptl_crystal_density_diffrn 1.645
_exptl_crystal_description block
_exptl_crystal_F_000 632
_exptl_crystal_size_max 0.50
_exptl_crystal_size_mid 0.30
_exptl_crystal_size_min 0.25
_refine_diff_density_max 0.656
_refine_diff_density_min -0.661
_refine_ls_extinction_method none
_refine_ls_goodness_of_fit_ref 0.978
_refine_ls_hydrogen_treatment mixed
_refine_ls_matrix_type full
_refine_ls_number_parameters 344
_refine_ls_number_reflns 4499
_refine_ls_number_restraints 0
_refine_ls_restrained_S_all 0.978
_refine_ls_R_factor_all 0.0359
_refine_ls_R_factor_gt 0.0310
_refine_ls_shift/su_max 0.001
_refine_ls_shift/su_mean 0.000
_refine_ls_structure_factor_coef Fsqd
_refine_ls_weighting_details 'w=1/[\s^2^(Fo^2^)+(0.0579P)^2^] where P=(Fo^2^+2Fc^2^)/3'
_refine_ls_weighting_scheme calc
_refine_ls_wR_factor_gt 0.0814
_refine_ls_wR_factor_ref 0.0833
_reflns_number_gt 3906
_reflns_number_total 4499
_reflns_threshold_expression 'I > 2\s(I)'
_cod_data_source_file zl2755sup1.cif
_cod_data_source_block I
_cod_database_code 2242932
_shelx_space_group_comment
;
The symmetry employed for this shelxl refinement is uniquely defined
by the following loop, which should always be used as a source of
symmetry information in preference to the above space-group names.
They are only intended as comments.
;

loop_
_space_group_symop_operation_xyz
'x, y, z'
'-x, -y, -z'

loop_
_atom_site_type_symbol
_atom_site_label
_atom_site_fract_x
_atom_site_fract_y
_atom_site_fract_z
_atom_site_U_iso_or_equiv
_atom_site_adp_type
_atom_site_calc_flag
_atom_site_occupancy
Cu Cu1 0.39598(3) 0.31687(2) 0.17585(2) 0.01373(9) Uani d 1
O O2 0.1648(2) 0.37443(17) 0.10360(12) 0.0196(4) Uani d 1
H H2O 0.208(3) 0.440(3) 0.081(2) 0.020(7) Uiso d 1
C C15 0.0276(3) 0.3951(3) 0.15486(19) 0.0295(6) Uani d 1
H H15C -0.070186 0.391617 0.109933 0.044 Uiso calc 1
H H15B 0.061424 0.477100 0.195227 0.044 Uiso calc 1
H H15A -0.003095 0.330750 0.194798 0.044 Uiso calc 1
N N1 0.5500(2) 0.49209(19) 0.19753(13) 0.0158(4) Uani d 1
N N2 0.7940(2) 0.7145(2) 0.20796(15) 0.0220(4) Uani d 1
N N3 0.5020(2) 0.30915(19) 0.05748(13) 0.0143(4) Uani d 1
N N4 0.2904(2) 0.13793(19) 0.12373(13) 0.0151(4) Uani d 1
O O1 0.6953(2) 0.42282(17) -0.02929(12) 0.0214(4) Uani d 1
C C1 0.6469(3) 0.5128(2) 0.12584(15) 0.0145(4) Uani d 1
C C2 0.7678(3) 0.6243(2) 0.13166(17) 0.0193(5) Uani d 1
H H2 0.834295 0.637233 0.080020 0.023 Uiso calc 1
C C3 0.6944(3) 0.6927(2) 0.27740(17) 0.0221(5) Uani d 1
H H3 0.707511 0.755074 0.331961 0.027 Uiso calc 1
C C4 0.5719(3) 0.5817(2) 0.27251(16) 0.0193(5) Uani d 1
H H4 0.503163 0.569718 0.323337 0.023 Uiso calc 1
C C5 0.6164(3) 0.4088(2) 0.04218(15) 0.0145(5) Uani d 1
C C6 0.4453(3) 0.1982(2) -0.00583(15) 0.0142(4) Uani d 1
C C7 0.4895(3) 0.1676(2) -0.09636(15) 0.0174(5) Uani d 1
H H7 0.568342 0.227202 -0.122700 0.021 Uiso calc 1
C C8 0.4187(3) 0.0487(2) -0.14995(16) 0.0209(5) Uani d 1
H H8 0.450487 0.029735 -0.212245 0.025 Uiso calc 1
C C9 0.3049(3) -0.0406(2) -0.11458(16) 0.0209(5) Uani d 1
H H9 0.258555 -0.120132 -0.152212 0.025 Uiso calc 1
C C10 0.2569(3) -0.0133(2) -0.02131(16) 0.0172(5) Uani d 1
C C11 0.1416(3) -0.0996(2) 0.02149(18) 0.0212(5) Uani d 1
H H11 0.088973 -0.180113 -0.012911 0.025 Uiso calc 1
C C12 0.1067(3) -0.0660(2) 0.11283(17) 0.0221(5) Uani d 1
H H12 0.030098 -0.123070 0.142415 0.027 Uiso calc 1
C C13 0.1849(3) 0.0530(2) 0.16210(16) 0.0183(5) Uani d 1
H H13 0.161656 0.074312 0.225945 0.022 Uiso calc 1
C C14 0.3277(3) 0.1054(2) 0.03234(15) 0.0141(4) Uani d 1
Cu Cu2 0.44706(3) 0.08030(3) 0.45535(2) 0.01311(9) Uani d 1
O O3 0.3072(2) 0.34649(16) 0.29775(11) 0.0178(3) Uani d 1
O O4 0.3848(2) 0.19608(16) 0.36021(11) 0.0195(4) Uani d 1
O O5 0.5820(2) 0.21036(16) 0.55744(12) 0.0220(4) Uani d 1
O O6 0.6575(2) 0.08152(17) 0.39303(11) 0.0208(4) Uani d 1
O O7 0.3245(2) -0.07186(17) 0.36824(12) 0.0250(4) Uani d 1
O O8 0.25541(19) 0.05939(17) 0.53366(12) 0.0214(4) Uani d 1
C C16 0.3260(3) 0.2889(2) 0.36657(15) 0.0144(4) Uani d 1
C C17 0.2738(4) 0.3410(3) 0.46051(17) 0.0300(6) Uani d 1
H H17A 0.225199 0.411380 0.452304 0.045 Uiso calc 1
H H17B 0.373388 0.369265 0.507758 0.045 Uiso calc 1
H H17C 0.188966 0.276304 0.482413 0.045 Uiso calc 1
C C18 0.6718(3) 0.1805(2) 0.62131(16) 0.0179(5) Uani d 1
C C19 0.7880(3) 0.2856(3) 0.69104(19) 0.0294(6) Uani d 1
H H19A 0.736862 0.295786 0.751097 0.044 Uiso calc 1
H H19B 0.804464 0.362812 0.664396 0.044 Uiso calc 1
H H19C 0.897884 0.266140 0.702785 0.044 Uiso calc 1
C C20 0.7617(3) 0.0184(2) 0.40933(15) 0.0159(5) Uani d 1
C C21 0.9158(3) 0.0332(3) 0.35565(17) 0.0227(5) Uani d 1
H H21C 1.015191 0.034582 0.398686 0.034 Uiso calc 1
H H21B 0.934162 0.111348 0.330169 0.034 Uiso calc 1
H H21A 0.898758 -0.036643 0.303063 0.034 Uiso calc 1
O O9 0.7083(3) 0.2935(2) 0.28288(15) 0.0402(5) Uani d 1
H H9O 0.646942 0.230274 0.299405 0.060 Uiso calc 1
C C22 0.7910(4) 0.3767(3) 0.3638(2) 0.0457(8) Uani d 1
H H22A 0.853986 0.453730 0.344812 0.069 Uiso calc 1
H H22B 0.869998 0.339429 0.397142 0.069 Uiso calc 1
H H22C 0.707048 0.395299 0.406157 0.069 Uiso calc 1

loop_
_atom_site_aniso_label
_atom_site_aniso_U_11
_atom_site_aniso_U_22
_atom_site_aniso_U_33
_atom_site_aniso_U_12
_atom_site_aniso_U_13
_atom_site_aniso_U_23
Cu1 0.01849(15) 0.01031(18) 0.01175(14) 0.00192(11) 0.00404(10) 0.00134(11)
O2 0.0199(8) 0.0199(11) 0.0213(8) 0.0052(7) 0.0047(6) 0.0088(8)
C15 0.0202(12) 0.0357(18) 0.0291(13) 0.0058(11) 0.0026(10) -0.0044(12)
N1 0.0172(9) 0.0165(12) 0.0143(9) 0.0048(7) 0.0002(7) 0.0042(8)
N2 0.0228(10) 0.0146(12) 0.0249(10) -0.0001(8) -0.0024(8) 0.0016(9)
N3 0.0158(8) 0.0126(11) 0.0137(9) 0.0013(7) 0.0013(7) 0.0028(8)
N4 0.0155(8) 0.0142(11) 0.0158(9) 0.0044(7) 0.0020(7) 0.0021(8)
O1 0.0257(8) 0.0193(10) 0.0188(8) 0.0015(7) 0.0093(7) 0.0052(7)
C1 0.0143(10) 0.0146(13) 0.0165(10) 0.0061(8) -0.0003(8) 0.0055(9)
C2 0.0171(10) 0.0168(14) 0.0228(11) 0.0019(9) 0.0007(9) 0.0040(10)
C3 0.0273(12) 0.0150(14) 0.0212(12) 0.0032(9) -0.0031(9) -0.0008(10)
C4 0.0238(11) 0.0187(14) 0.0151(10) 0.0059(9) 0.0003(9) 0.0016(9)
C5 0.0141(10) 0.0141(14) 0.0163(10) 0.0049(8) -0.0006(8) 0.0044(9)
C6 0.0149(9) 0.0134(13) 0.0151(10) 0.0055(8) -0.0014(8) 0.0029(9)
C7 0.0208(10) 0.0206(14) 0.0123(10) 0.0068(9) 0.0020(8) 0.0045(9)
C8 0.0265(12) 0.0248(15) 0.0126(10) 0.0108(10) 0.0014(9) 0.0002(10)
C9 0.0277(12) 0.0164(14) 0.0162(11) 0.0061(9) -0.0031(9) -0.0036(9)
C10 0.0174(10) 0.0158(14) 0.0172(11) 0.0047(9) -0.0030(8) 0.0002(9)
C11 0.0209(11) 0.0125(14) 0.0264(12) 0.0009(9) -0.0027(9) -0.0015(10)
C12 0.0198(11) 0.0177(15) 0.0258(12) -0.0026(9) 0.0035(9) 0.0049(10)
C13 0.0201(11) 0.0165(14) 0.0176(11) 0.0021(9) 0.0050(8) 0.0034(9)
C14 0.0149(9) 0.0147(13) 0.0135(10) 0.0057(8) -0.0001(8) 0.0019(9)
Cu2 0.01474(14) 0.01284(18) 0.01143(14) 0.00311(10) 0.00007(10) 0.00198(11)
O3 0.0262(8) 0.0157(10) 0.0141(7) 0.0083(6) 0.0048(6) 0.0043(7)
O4 0.0279(8) 0.0187(10) 0.0140(7) 0.0094(7) 0.0004(6) 0.0046(7)
O5 0.0240(8) 0.0170(10) 0.0218(8) 0.0028(7) -0.0047(7) -0.0003(7)
O6 0.0231(8) 0.0236(11) 0.0198(8) 0.0098(7) 0.0079(6) 0.0081(7)
O7 0.0314(9) 0.0198(11) 0.0204(8) 0.0039(7) -0.0073(7) 0.0006(7)
O8 0.0191(8) 0.0252(11) 0.0234(8) 0.0077(7) 0.0059(6) 0.0103(8)
C16 0.0140(10) 0.0149(14) 0.0133(10) 0.0022(8) -0.0002(8) 0.0026(9)
C17 0.0464(15) 0.0338(18) 0.0164(12) 0.0196(13) 0.0102(11) 0.0066(11)
C18 0.0141(10) 0.0203(15) 0.0165(11) 0.0023(9) 0.0021(8) -0.0028(9)
C19 0.0265(12) 0.0227(17) 0.0313(14) 0.0005(10) -0.0082(11) -0.0064(11)
C20 0.0174(10) 0.0140(14) 0.0131(10) 0.0011(8) -0.0002(8) -0.0030(9)
C21 0.0198(11) 0.0244(16) 0.0234(12) 0.0041(9) 0.0048(9) 0.0037(10)
O9 0.0560(13) 0.0284(14) 0.0405(11) 0.0107(10) 0.0252(10) 0.0108(10)
C22 0.0507(18) 0.033(2) 0.053(2) 0.0066(14) 0.0113(15) 0.0083(16)

loop_
_atom_type_symbol
_atom_type_description
_atom_type_scat_dispersion_real
_atom_type_scat_dispersion_imag
_atom_type_scat_source
C C 0.0033 0.0016 'International Tables Vol C Tables 4.2.6.8 and 6.1.1.4'
H H 0.0000 0.0000 'International Tables Vol C Tables 4.2.6.8 and 6.1.1.4'
N N 0.0061 0.0033 'International Tables Vol C Tables 4.2.6.8 and 6.1.1.4'
O O 0.0106 0.0060 'International Tables Vol C Tables 4.2.6.8 and 6.1.1.4'
Cu Cu 0.3201 1.2651 'International Tables Vol C Tables 4.2.6.8 and 6.1.1.4'

loop_
_geom_angle_atom_site_label_1
_geom_angle_atom_site_label_2
_geom_angle_atom_site_label_3
_geom_angle_site_symmetry_1
_geom_angle_site_symmetry_3
_geom_angle
_geom_angle_publ_flag
O3 Cu1 N3 . . 172.66(8) y
O3 Cu1 N4 . . 105.05(7) ?
N3 Cu1 N4 . . 82.29(8) ?
O3 Cu1 N1 . . 91.72(7) ?
N3 Cu1 N1 . . 80.94(8) ?
N4 Cu1 N1 . . 162.67(8) y
O3 Cu1 O2 . . 88.87(6) ?
N3 Cu1 O2 . . 91.42(7) ?
N4 Cu1 O2 . . 90.51(7) ?
N1 Cu1 O2 . . 94.20(7) ?
C15 O2 Cu1 . . 121.65(14) ?
C15 O2 H2O . . 109.0(19) ?
Cu1 O2 H2O . . 105.5(18) ?
O2 C15 H15C . . 109.5 ?
O2 C15 H15B . . 109.5 ?
H15C C15 H15B . . 109.5 ?
O2 C15 H15A . . 109.5 ?
H15C C15 H15A . . 109.5 ?
H15B C15 H15A . . 109.5 ?
C4 N1 C1 . . 118.3(2) ?
C4 N1 Cu1 . . 129.20(16) ?
C1 N1 Cu1 . . 112.44(15) ?
C3 N2 C2 . . 116.5(2) ?
C5 N3 C6 . . 125.59(19) ?
C5 N3 Cu1 . . 118.94(16) ?
C6 N3 Cu1 . . 115.44(14) ?
C13 N4 C14 . . 118.3(2) ?
C13 N4 Cu1 . . 129.49(17) ?
C14 N4 Cu1 . . 112.08(15) ?
N1 C1 C2 . . 120.3(2) ?
N1 C1 C5 . . 116.22(19) ?
C2 C1 C5 . . 123.5(2) ?
N2 C2 C1 . . 122.1(2) ?
N2 C2 H2 . . 118.9 ?
C1 C2 H2 . . 118.9 ?
N2 C3 C4 . . 122.2(2) ?
N2 C3 H3 . . 118.9 ?
C4 C3 H3 . . 118.9 ?
N1 C4 C3 . . 120.7(2) ?
N1 C4 H4 . . 119.6 ?
C3 C4 H4 . . 119.6 ?
O1 C5 N3 . . 128.5(2) ?
O1 C5 C1 . . 120.2(2) ?
N3 C5 C1 . . 111.34(18) ?
C7 C6 N3 . . 128.8(2) ?
C7 C6 C14 . . 118.3(2) ?
N3 C6 C14 . . 112.89(19) ?
C6 C7 C8 . . 120.5(2) ?
C6 C7 H7 . . 119.8 ?
C8 C7 H7 . . 119.8 ?
C9 C8 C7 . . 121.8(2) ?
C9 C8 H8 . . 119.1 ?
C7 C8 H8 . . 119.1 ?
C8 C9 C10 . . 119.6(2) ?
C8 C9 H9 . . 120.2 ?
C10 C9 H9 . . 120.2 ?
C14 C10 C11 . . 117.6(2) ?
C14 C10 C9 . . 118.7(2) ?
C11 C10 C9 . . 123.6(2) ?
C12 C11 C10 . . 119.5(2) ?
C12 C11 H11 . . 120.3 ?
C10 C11 H11 . . 120.3 ?
C11 C12 C13 . . 119.4(2) ?
C11 C12 H12 . . 120.3 ?
C13 C12 H12 . . 120.3 ?
N4 C13 C12 . . 123.0(2) ?
N4 C13 H13 . . 118.5 ?
C12 C13 H13 . . 118.5 ?
N4 C14 C10 . . 122.1(2) ?
N4 C14 C6 . . 116.8(2) ?
C10 C14 C6 . . 121.1(2) ?
O8 Cu2 O7 . . 88.94(8) ?
O8 Cu2 O5 . . 89.35(7) ?
O7 Cu2 O5 . . 169.04(7) y
O8 Cu2 O6 . . 168.74(7) y
O7 Cu2 O6 . . 91.16(7) ?
O5 Cu2 O6 . . 88.42(7) ?
O8 Cu2 O4 . . 102.95(6) ?
O7 Cu2 O4 . . 92.05(7) ?
O5 Cu2 O4 . . 98.88(7) ?
O6 Cu2 O4 . . 88.31(6) ?
O8 Cu2 Cu2 . 2_656 86.81(5) ?
O7 Cu2 Cu2 . 2_656 82.29(5) ?
O5 Cu2 Cu2 . 2_656 86.81(5) ?
O6 Cu2 Cu2 . 2_656 82.04(5) ?
O4 Cu2 Cu2 . 2_656 168.68(5) ?
C16 O3 Cu1 . . 124.70(15) ?
C16 O4 Cu2 . . 135.91(14) ?
C18 O5 Cu2 . . 119.47(16) ?
C20 O6 Cu2 . . 125.71(15) ?
C18 O7 Cu2 2_656 . 125.03(15) ?
C20 O8 Cu2 2_656 . 120.48(15) ?
O4 C16 O3 . . 123.9(2) ?
O4 C16 C17 . . 120.1(2) ?
O3 C16 C17 . . 116.0(2) ?
C16 C17 H17A . . 109.5 ?
C16 C17 H17B . . 109.5 ?
H17A C17 H17B . . 109.5 ?
C16 C17 H17C . . 109.5 ?
H17A C17 H17C . . 109.5 ?
H17B C17 H17C . . 109.5 ?
O7 C18 O5 2_656 . 126.2(2) ?
O7 C18 C19 2_656 . 116.8(2) ?
O5 C18 C19 . . 117.0(2) ?
C18 C19 H19A . . 109.5 ?
C18 C19 H19B . . 109.5 ?
H19A C19 H19B . . 109.5 ?
C18 C19 H19C . . 109.5 ?
H19A C19 H19C . . 109.5 ?
H19B C19 H19C . . 109.5 ?
O6 C20 O8 . 2_656 124.8(2) ?
O6 C20 C21 . . 118.0(2) ?
O8 C20 C21 2_656 . 117.2(2) ?
C20 C21 H21C . . 109.5 ?
C20 C21 H21B . . 109.5 ?
H21C C21 H21B . . 109.5 ?
C20 C21 H21A . . 109.5 ?
H21C C21 H21A . . 109.5 ?
H21B C21 H21A . . 109.5 ?
C22 O9 H9O . . 109.5 ?
O9 C22 H22A . . 109.5 ?
O9 C22 H22B . . 109.5 ?
H22A C22 H22B . . 109.5 ?
O9 C22 H22C . . 109.5 ?
H22A C22 H22C . . 109.5 ?
H22B C22 H22C . . 109.5 ?

loop_
_geom_bond_atom_site_label_1
_geom_bond_atom_site_label_2
_geom_bond_site_symmetry_2
_geom_bond_distance
_geom_bond_publ_flag
Cu1 N1 . 2.037(2) y
Cu1 N3 . 1.9457(18) y
Cu1 N4 . 1.998(2) y
Cu1 O2 . 2.3541(16) y
Cu1 O3 . 1.9401(15) y
O2 C15 . 1.420(3) ?
O2 H2O . 0.85(3) ?
C15 H15C . 0.9800 ?
C15 H15B . 0.9800 ?
C15 H15A . 0.9800 ?
N1 C4 . 1.328(3) ?
N1 C1 . 1.345(3) ?
N2 C3 . 1.334(3) ?
N2 C2 . 1.343(3) ?
N3 C5 . 1.331(3) ?
N3 C6 . 1.388(3) ?
N4 C13 . 1.332(3) ?
N4 C14 . 1.375(3) ?
O1 C5 . 1.249(3) ?
C1 C2 . 1.386(3) ?
C1 C5 . 1.506(3) ?
C2 H2 . 0.9500 ?
C3 C4 . 1.391(3) ?
C3 H3 . 0.9500 ?
C4 H4 . 0.9500 ?
C6 C7 . 1.380(3) ?
C6 C14 . 1.436(3) ?
C7 C8 . 1.407(4) ?
C7 H7 . 0.9500 ?
C8 C9 . 1.375(4) ?
C8 H8 . 0.9500 ?
C9 C10 . 1.422(3) ?
C9 H9 . 0.9500 ?
C10 C14 . 1.406(3) ?
C10 C11 . 1.418(3) ?
C11 C12 . 1.370(4) ?
C11 H11 . 0.9500 ?
C12 C13 . 1.397(4) ?
C12 H12 . 0.9500 ?
C13 H13 . 0.9500 ?
Cu2 Cu2 2_656 2.6202(6) y
Cu2 O4 . 2.1255(16) y
Cu2 O5 . 1.9703(17) y
Cu2 O6 . 1.9793(15) y
Cu2 O7 . 1.9692(18) y
Cu2 O8 . 1.9671(16) y
O3 C16 . 1.271(3) ?
O4 C16 . 1.238(3) ?
O5 C18 . 1.264(3) ?
O6 C20 . 1.258(3) ?
O7 C18 2_656 1.256(3) ?
O8 C20 2_656 1.267(3) ?
C16 C17 . 1.510(3) ?
C17 H17A . 0.9800 ?
C17 H17B . 0.9800 ?
C17 H17C . 0.9800 ?
C18 C19 . 1.513(3) ?
C19 H19A . 0.9800 ?
C19 H19B . 0.9800 ?
C19 H19C . 0.9800 ?
C20 C21 . 1.501(3) ?
C21 H21C . 0.9800 ?
C21 H21B . 0.9800 ?
C21 H21A . 0.9800 ?
O9 C22 . 1.396(4) ?
O9 H9O . 0.8400 ?
C22 H22A . 0.9800 ?
C22 H22B . 0.9800 ?
C22 H22C . 0.9800 ?

loop_
_geom_hbond_atom_site_label_D
_geom_hbond_atom_site_label_H
_geom_hbond_atom_site_label_A
_geom_hbond_site_symmetry_A
_geom_hbond_distance_DH
_geom_hbond_distance_HA
_geom_hbond_distance_DA
_geom_hbond_angle_DHA
_geom_hbond_publ_flag
O2 H2O O1 2_665 0.86(3) 1.84(3) 2.689(3) 178(3) yes
O9 H9O O4 . 0.84 2.33 2.955(3) 132 yes
O9 H9O O6 . 0.84 2.30 3.000(3) 141 yes
C3 H3 O8 2_666 0.95 2.56 3.508(3) 174 yes
C7 H7 O1 . 0.95 2.36 2.943(3) 119 yes
C9 H9 O9 2_655 0.95 2.57 3.415(3) 149 yes
C13 H13 O4 . 0.95 2.54 3.175(3) 124 yes
C21 H21C O8 1_655 0.98 2.59 3.563(3) 170 yes

loop_
_geom_torsion_atom_site_label_1
_geom_torsion_atom_site_label_2
_geom_torsion_atom_site_label_3
_geom_torsion_atom_site_label_4
_geom_torsion_site_symmetry_4
_geom_torsion
C4 N1 C1 C2 . 1.0(3)
Cu1 N1 C1 C2 . -175.58(16)
C4 N1 C1 C5 . -179.55(19)
Cu1 N1 C1 C5 . 3.9(2)
C3 N2 C2 C1 . -1.6(3)
N1 C1 C2 N2 . 0.5(3)
C5 C1 C2 N2 . -178.9(2)
C2 N2 C3 C4 . 1.3(3)
C1 N1 C4 C3 . -1.4(3)
Cu1 N1 C4 C3 . 174.59(16)
N2 C3 C4 N1 . 0.2(4)
C6 N3 C5 O1 . -0.8(4)
Cu1 N3 C5 O1 . -178.55(18)
C6 N3 C5 C1 . 179.67(18)
Cu1 N3 C5 C1 . 1.9(2)
N1 C1 C5 O1 . 176.57(19)
C2 C1 C5 O1 . -4.0(3)
N1 C1 C5 N3 . -3.8(3)
C2 C1 C5 N3 . 175.59(19)
C5 N3 C6 C7 . -1.5(4)
Cu1 N3 C6 C7 . 176.32(18)
C5 N3 C6 C14 . 177.16(19)
Cu1 N3 C6 C14 . -5.0(2)
N3 C6 C7 C8 . 179.5(2)
C14 C6 C7 C8 . 0.8(3)
C6 C7 C8 C9 . -0.3(4)
C7 C8 C9 C10 . -0.2(4)
C8 C9 C10 C14 . 0.1(3)
C8 C9 C10 C11 . -179.5(2)
C14 C10 C11 C12 . -1.5(3)
C9 C10 C11 C12 . 178.1(2)
C10 C11 C12 C13 . 0.3(4)
C14 N4 C13 C12 . -2.0(3)
Cu1 N4 C13 C12 . 173.02(17)
C11 C12 C13 N4 . 1.5(4)
C13 N4 C14 C10 . 0.7(3)
Cu1 N4 C14 C10 . -175.18(16)
C13 N4 C14 C6 . -178.42(19)
Cu1 N4 C14 C6 . 5.8(2)
C11 C10 C14 N4 . 1.0(3)
C9 C10 C14 N4 . -178.6(2)
C11 C10 C14 C6 . -179.94(19)
C9 C10 C14 C6 . 0.4(3)
C7 C6 C14 N4 . 178.15(19)
N3 C6 C14 N4 . -0.7(3)
C7 C6 C14 C10 . -0.9(3)
N3 C6 C14 C10 . -179.77(18)
Cu2 O4 C16 O3 . 176.52(15)
Cu2 O4 C16 C17 . -2.7(3)
Cu1 O3 C16 O4 . -9.5(3)
Cu1 O3 C16 C17 . 169.72(17)
Cu2 O5 C18 O7 2_656 -6.0(3)
Cu2 O5 C18 C19 . 173.09(16)
Cu2 O6 C20 O8 2_656 2.5(3)
Cu2 O6 C20 C21 . -179.18(15)

_cod_database_fobs_code 2242932
